data_4306511
loop_
_publ_author_name
'Hong-Ling Gao'
'Bin Zhao'
'Xiao-Qing Zhao'
'You Song'
'Peng Cheng'
'Dai-Zheng Liao'
'Shi-Ping Yan'

_publ_section_title
;
Structures and Magnetic Properties of Ferromagnetic Coupling 2D Ln-M
Heterometallic Coordination Polymers (Ln = Ho, Er; M = Mn, Zn)
;
_journal_name_full 'Inorganic Chemistry'
_journal_page_first 11057
_journal_page_last 11061
_journal_paper_doi 10.1021/ic801332a
_journal_volume 47
_journal_year 2008
_chemical_formula_sum 'C42 H88 Er2 N6 O68 Zn3'
_chemical_formula_weight 2295.81
_chemical_name_systematic
; 
 ? 
;
_space_group_IT_number 148
_symmetry_cell_setting rhombohedral
_symmetry_space_group_name_Hall '-R 3'
_symmetry_space_group_name_H-M 'R -3 :H'
_atom_sites_solution_hydrogens geom
_atom_sites_solution_primary direct
_atom_sites_solution_secondary difmap
_audit_creation_method SHELXL-97
_cell_angle_alpha 90.00
_cell_angle_beta 90.00
_cell_angle_gamma 120.00
_cell_formula_units_Z 3
_cell_length_a 14.27(2)
_cell_length_b 14.27(2)
_cell_length_c 34.75(6)
_cell_measurement_reflns_used 1019
_cell_measurement_temperature 293(2)
_cell_measurement_theta_max 26.16
_cell_measurement_theta_min 2.87
_cell_volume 6128(16)
_computing_cell_refinement 'Bruker SMART'
_computing_data_collection 'Bruker SMART'
_computing_data_reduction 'Bruker SAINT'
_computing_molecular_graphics 'Bruker SHELXTL'
_computing_publication_material 'Bruker SHELXTL'
_computing_structure_refinement 'SHELXL-97 (Sheldrick, 1997)'
_computing_structure_solution 'SHELXS-97 (Sheldrick, 1990)'
_diffrn_ambient_temperature 293(2)
_diffrn_measured_fraction_theta_full 1.000
_diffrn_measured_fraction_theta_max 1.000
_diffrn_measurement_device_type 'CCD area detector'
_diffrn_measurement_method 'phi and omega scans'
_diffrn_radiation_monochromator graphite
_diffrn_radiation_source 'fine-focus sealed tube'
_diffrn_radiation_type MoK\a
_diffrn_radiation_wavelength 0.71073
_diffrn_reflns_av_R_equivalents 0.0916
_diffrn_reflns_av_sigmaI/netI 0.0604
_diffrn_reflns_limit_h_max 15
_diffrn_reflns_limit_h_min -16
_diffrn_reflns_limit_k_max 16
_diffrn_reflns_limit_k_min -16
_diffrn_reflns_limit_l_max 25
_diffrn_reflns_limit_l_min -41
_diffrn_reflns_number 10446
_diffrn_reflns_theta_full 25.01
_diffrn_reflns_theta_max 25.01
_diffrn_reflns_theta_min 1.75
_exptl_absorpt_coefficient_mu 3.028
_exptl_absorpt_correction_T_max 1.000000
_exptl_absorpt_correction_T_min 0.587565
_exptl_absorpt_correction_type multi-scan
_exptl_absorpt_process_details SADABS
_exptl_crystal_density_diffrn 1.866
_exptl_crystal_density_meas ?
_exptl_crystal_density_method 'not measured'
_exptl_crystal_F_000 3456
_exptl_crystal_size_max 0.22
_exptl_crystal_size_mid 0.16
_exptl_crystal_size_min 0.12
_refine_diff_density_max 0.783
_refine_diff_density_min -0.803
_refine_diff_density_rms 0.114
_refine_ls_extinction_method none
_refine_ls_goodness_of_fit_ref 1.121
_refine_ls_hydrogen_treatment constr
_refine_ls_matrix_type full
_refine_ls_number_parameters 193
_refine_ls_number_reflns 2397
_refine_ls_number_restraints 0
_refine_ls_restrained_S_all 1.121
_refine_ls_R_factor_all 0.0535
_refine_ls_R_factor_gt 0.0370
_refine_ls_shift/su_max 0.004
_refine_ls_shift/su_mean 0.001
_refine_ls_structure_factor_coef Fsqd
_refine_ls_weighting_details 'calc w=1/[\s^2^(Fo^2^)+(0.0155P)^2^+35.9849P] where P=(Fo^2^+2Fc^2^)/3'
_refine_ls_weighting_scheme calc
_refine_ls_wR_factor_gt 0.0718
_refine_ls_wR_factor_ref 0.0762
_reflns_number_gt 1984
_reflns_number_total 2397
_reflns_threshold_expression >2sigma(I)
_cod_data_source_file ic801332a_si_001_2.cif
_cod_data_source_block Er-Zn
_cod_depositor_comments
;
The following automatic conversions were performed:
'_symmetry_cell_setting' value 'Rhombohedral' changed to 'rhombohedral'
according to '/home/saulius/struct/CIF-dictionaries/cif_core.dic'
dictionary named 'cif_core.dic' version 2.4.1 from
2010-06-29.

'_exptl_absorpt_correction_type' value 'MULTI-SCAN' changed
to 'multi-scan' according to
'/home/saulius/struct/CIF-dictionaries/cif_core.dic' dictionary named
'cif_core.dic' version 2.4.1 from 2010-06-29.

Automatic conversion script
Id: cif_fix_enum 1527 2010-12-29 10:47:43Z saulius 

The following automatic conversions were performed:

'_exptl_crystal_density_meas' value 'NONE' was changed to '?' - the
value is perceived as not measured.

Automatic conversion script
Id: cif_fix_values 3008 2015-01-20 13:52:24Z robertas 

The following automatic conversions were performed:

'_refine_ls_hydrogen_treatment' value 'constra' was replaced with the
value 'constr' as specified in the replacement file
'src/cod-tools/trunk/data/replacement-values/replacement_values.lst'.

Automatic conversion script
Id: cif_fix_values 5376 2017-05-30 11:51:03Z andrius 
;
_cod_original_sg_symbol_H-M 'R -3'
_cod_database_code 4306511

loop_
_symmetry_equiv_pos_as_xyz
'x, y, z'
'-y, x-y, z'
'-x+y, -x, z'
'x+2/3, y+1/3, z+1/3'
'-y+2/3, x-y+1/3, z+1/3'
'-x+y+2/3, -x+1/3, z+1/3'
'x+1/3, y+2/3, z+2/3'
'-y+1/3, x-y+2/3, z+2/3'
'-x+y+1/3, -x+2/3, z+2/3'
'-x, -y, -z'
'y, -x+y, -z'
'x-y, x, -z'
'-x+2/3, -y+1/3, -z+1/3'
'y+2/3, -x+y+1/3, -z+1/3'
'x-y+2/3, x+1/3, -z+1/3'
'-x+1/3, -y+2/3, -z+2/3'
'y+1/3, -x+y+2/3, -z+2/3'
'x-y+1/3, x+2/3, -z+2/3'

loop_
_atom_site_label
_atom_site_type_symbol
_atom_site_fract_x
_atom_site_fract_y
_atom_site_fract_z
_atom_site_U_iso_or_equiv
_atom_site_adp_type
_atom_site_occupancy
_atom_site_symmetry_multiplicity
_atom_site_calc_flag
_atom_site_refinement_flags
_atom_site_disorder_assembly
_atom_site_disorder_group
Er1 Er 0.6667 0.3333 0.110058(13) 0.01634(13) Uani 1 3 d S . .
Zn1 Zn 0.5000 0.0000 0.0000 0.0231(2) Uani 1 2 d S . .
O1 O 0.4271(3) 0.0570(3) 0.03865(11) 0.0290(9) Uani 1 1 d . . .
O2 O 0.5762(3) 0.1959(3) 0.06316(10) 0.0236(9) Uani 1 1 d . . .
O3 O 0.1391(3) 0.1049(3) 0.10933(12) 0.0378(11) Uani 1 1 d . . .
O4 O 0.4621(3) 0.4332(4) 0.17287(13) 0.0418(12) Uani 1 1 d . . .
O5 O 0.5935(3) 0.4003(3) 0.15707(10) 0.0219(8) Uani 1 1 d . . .
O6 O 0.5765(4) -0.0336(4) 0.04302(12) 0.0413(11) Uani 1 1 d . . .
H6A H 0.5449 -0.0951 0.0540 0.050 Uiso 1 1 d R . .
H6B H 0.6400 0.0138 0.0499 0.050 Uiso 1 1 d R . .
O7 O 0.3591(3) -0.1547(3) 0.00326(12) 0.0341(10) Uani 1 1 d . . .
H7A H 0.3065 -0.1641 0.0174 0.041 Uiso 1 1 d R . .
H7B H 0.3551 -0.2073 -0.0096 0.041 Uiso 1 1 d R . .
N1 N 0.4700(3) 0.2495(3) 0.10879(12) 0.0170(10) Uani 1 1 d . . .
C1 C 0.4751(4) 0.1365(4) 0.06024(15) 0.0191(12) Uani 1 1 d . . .
C2 C 0.4089(4) 0.1669(4) 0.08546(14) 0.0184(11) Uani 1 1 d . . .
C3 C 0.2986(4) 0.1171(4) 0.08465(16) 0.0229(12) Uani 1 1 d . . .
H3 H 0.2585 0.0590 0.0683 0.027 Uiso 1 1 calc R . .
C4 C 0.2471(4) 0.1557(4) 0.10914(16) 0.0238(13) Uani 1 1 d . . .
C5 C 0.3103(4) 0.2432(4) 0.13241(16) 0.0241(12) Uani 1 1 d . . .
H5 H 0.2789 0.2720 0.1485 0.029 Uiso 1 1 calc R . .
C6 C 0.4201(4) 0.2869(4) 0.13137(15) 0.0191(11) Uani 1 1 d . . .
C7 C 0.4972(5) 0.3812(4) 0.15607(15) 0.0217(12) Uani 1 1 d . . .
O8 O 0.3283(4) 0.1639(4) 0.36455(16) 0.0551(13) Uani 1 1 d . . .
H8A H 0.3927 0.1773 0.3614 0.066 Uiso 1 1 d R . .
H8B H 0.2997 0.1405 0.3866 0.066 Uiso 1 1 d R . .
O9 O 0.4127(4) 0.5195(4) 0.23224(15) 0.0628(15) Uani 1 1 d . . .
H9A H 0.4138 0.5720 0.2201 0.075 Uiso 1 1 d R . .
H9B H 0.4169 0.4724 0.2183 0.075 Uiso 1 1 d R . .
O10 O 0.4714(4) 0.8803(4) 0.11068(15) 0.0593(14) Uani 1 1 d . . .
H10A H 0.4964 0.9152 0.1315 0.071 Uiso 1 1 d R . .
H10B H 0.4037 0.8358 0.1099 0.071 Uiso 1 1 d R . .
O11 O 0.3333 0.6667 0.0480(3) 0.065(3) Uani 1 3 d S . .
H11A H 0.2636 0.6054 0.0419 0.078 Uiso 0.67 1 d PR . .
O12 O 0.1462(11) 0.0032(12) 0.9977(4) 0.098(4) Uani 0.50 1 d P A 1
O12' O 0.1039(12) 0.0539(12) 0.9601(4) 0.098(4) Uani 0.50 1 d P B 2

loop_
_atom_site_aniso_label
_atom_site_aniso_U_11
_atom_site_aniso_U_22
_atom_site_aniso_U_33
_atom_site_aniso_U_23
_atom_site_aniso_U_13
_atom_site_aniso_U_12
Er1 0.01779(16) 0.01779(16) 0.0135(2) 0.000 0.000 0.00889(8)
Zn1 0.0261(5) 0.0237(5) 0.0197(5) -0.0060(4) 0.0009(4) 0.0126(4)
O1 0.024(2) 0.031(2) 0.027(2) -0.0126(19) -0.0001(18) 0.0100(19)
O2 0.017(2) 0.029(2) 0.024(2) -0.0066(17) 0.0027(16) 0.0105(18)
O3 0.017(2) 0.042(3) 0.044(3) -0.009(2) 0.0082(19) 0.007(2)
O4 0.038(3) 0.045(3) 0.051(3) -0.025(2) -0.004(2) 0.027(2)
O5 0.021(2) 0.029(2) 0.0174(19) -0.0088(16) -0.0033(16) 0.0137(17)
O6 0.047(3) 0.046(3) 0.035(2) 0.001(2) -0.005(2) 0.026(2)
O7 0.037(2) 0.026(2) 0.033(2) -0.0058(19) 0.011(2) 0.011(2)
N1 0.019(2) 0.022(2) 0.012(2) -0.0029(18) 0.0028(18) 0.012(2)
C1 0.019(3) 0.021(3) 0.016(3) -0.001(2) -0.001(2) 0.009(2)
C2 0.024(3) 0.021(3) 0.014(3) 0.001(2) 0.004(2) 0.014(2)
C3 0.021(3) 0.023(3) 0.023(3) -0.006(2) 0.001(2) 0.009(2)
C4 0.019(3) 0.024(3) 0.025(3) 0.001(3) 0.005(2) 0.008(3)
C5 0.024(3) 0.028(3) 0.024(3) -0.002(3) 0.009(2) 0.016(3)
C6 0.022(3) 0.021(3) 0.017(3) -0.004(2) 0.000(2) 0.013(2)
C7 0.028(3) 0.024(3) 0.016(3) -0.002(2) 0.002(2) 0.015(3)
O8 0.047(3) 0.055(3) 0.066(4) 0.007(3) 0.005(3) 0.027(3)
O9 0.078(4) 0.072(4) 0.045(3) -0.022(3) 0.000(3) 0.043(3)
O10 0.054(3) 0.061(3) 0.045(3) -0.009(3) -0.001(3) 0.016(3)
O11 0.071(4) 0.071(4) 0.055(6) 0.000 0.000 0.035(2)
O12 0.079(9) 0.104(11) 0.100(11) 0.022(9) 0.000(8) 0.037(9)
O12' 0.108(11) 0.120(12) 0.083(9) -0.021(9) -0.021(9) 0.070(10)

loop_
_atom_type_symbol
_atom_type_description
_atom_type_scat_dispersion_real
_atom_type_scat_dispersion_imag
_atom_type_scat_source
C C 0.0033 0.0016 'International Tables Vol C Tables 4.2.6.8 and 6.1.1.4'
H H 0.0000 0.0000 'International Tables Vol C Tables 4.2.6.8 and 6.1.1.4'
N N 0.0061 0.0033 'International Tables Vol C Tables 4.2.6.8 and 6.1.1.4'
O O 0.0106 0.0060 'International Tables Vol C Tables 4.2.6.8 and 6.1.1.4'
Zn Zn 0.2839 1.4301 'International Tables Vol C Tables 4.2.6.8 and 6.1.1.4'
Er Er -0.2586 4.9576 'International Tables Vol C Tables 4.2.6.8 and 6.1.1.4'

loop_
_geom_angle_atom_site_label_1
_geom_angle_atom_site_label_2
_geom_angle_atom_site_label_3
_geom_angle
_geom_angle_site_symmetry_1
_geom_angle_site_symmetry_3
_geom_angle_publ_flag
O2 Er1 O2 78.08(17) 2_655 . ?
O2 Er1 O2 78.08(17) 2_655 3_665 ?
O2 Er1 O2 78.08(17) . 3_665 ?
O2 Er1 O5 129.49(13) 2_655 2_655 ?
O2 Er1 O5 87.31(18) . 2_655 ?
O2 Er1 O5 145.46(13) 3_665 2_655 ?
O2 Er1 O5 87.31(18) 2_655 3_665 ?
O2 Er1 O5 145.46(13) . 3_665 ?
O2 Er1 O5 129.49(13) 3_665 3_665 ?
O5 Er1 O5 78.11(16) 2_655 3_665 ?
O2 Er1 O5 145.46(13) 2_655 . ?
O2 Er1 O5 129.49(13) . . ?
O2 Er1 O5 87.31(18) 3_665 . ?
O5 Er1 O5 78.11(16) 2_655 . ?
O5 Er1 O5 78.11(16) 3_665 . ?
O2 Er1 N1 71.70(13) 2_655 3_665 ?
O2 Er1 N1 135.35(15) . 3_665 ?
O2 Er1 N1 64.24(13) 3_665 3_665 ?
O5 Er1 N1 137.34(14) 2_655 3_665 ?
O5 Er1 N1 65.26(13) 3_665 3_665 ?
O5 Er1 N1 73.75(14) . 3_665 ?
O2 Er1 N1 64.24(13) 2_655 2_655 ?
O2 Er1 N1 71.70(13) . 2_655 ?
O2 Er1 N1 135.35(15) 3_665 2_655 ?
O5 Er1 N1 65.27(13) 2_655 2_655 ?
O5 Er1 N1 73.75(14) 3_665 2_655 ?
O5 Er1 N1 137.34(14) . 2_655 ?
N1 Er1 N1 119.966(6) 3_665 2_655 ?
O2 Er1 N1 135.35(15) 2_655 . ?
O2 Er1 N1 64.24(13) . . ?
O2 Er1 N1 71.71(13) 3_665 . ?
O5 Er1 N1 73.75(14) 2_655 . ?
O5 Er1 N1 137.34(14) 3_665 . ?
O5 Er1 N1 65.26(13) . . ?
N1 Er1 N1 119.968(6) 3_665 . ?
N1 Er1 N1 119.968(6) 2_655 . ?
O6 Zn1 O6 179.998(1) 10_655 . ?
O6 Zn1 O1 87.1(2) 10_655 . ?
O6 Zn1 O1 92.9(2) . . ?
O6 Zn1 O1 92.8(2) 10_655 10_655 ?
O6 Zn1 O1 87.1(2) . 10_655 ?
O1 Zn1 O1 180.0 . 10_655 ?
O6 Zn1 O7 86.76(18) 10_655 . ?
O6 Zn1 O7 93.24(18) . . ?
O1 Zn1 O7 88.48(15) . . ?
O1 Zn1 O7 91.53(15) 10_655 . ?
O6 Zn1 O7 93.24(18) 10_655 10_655 ?
O6 Zn1 O7 86.76(18) . 10_655 ?
O1 Zn1 O7 91.52(15) . 10_655 ?
O1 Zn1 O7 88.47(15) 10_655 10_655 ?
O7 Zn1 O7 180.0 . 10_655 ?
C1 O1 Zn1 125.9(3) . . ?
C1 O2 Er1 125.3(3) . . ?
C7 O5 Er1 122.9(3) . . ?
Zn1 O6 H6A 120.0 . . ?
Zn1 O6 H6B 120.0 . . ?
H6A O6 H6B 120.0 . . ?
Zn1 O7 H7A 119.9 . . ?
Zn1 O7 H7B 120.1 . . ?
H7A O7 H7B 120.0 . . ?
C2 N1 C6 117.7(4) . . ?
C2 N1 Er1 121.9(3) . . ?
C6 N1 Er1 120.4(3) . . ?
O1 C1 O2 126.0(5) . . ?
O1 C1 C2 118.4(5) . . ?
O2 C1 C2 115.6(5) . . ?
N1 C2 C3 123.2(5) . . ?
N1 C2 C1 112.4(4) . . ?
C3 C2 C1 124.4(5) . . ?
C2 C3 C4 118.4(5) . . ?
C2 C3 H3 120.8 . . ?
C4 C3 H3 120.8 . . ?
O3 C4 C5 122.9(5) . . ?
O3 C4 C3 118.6(5) . . ?
C5 C4 C3 118.5(5) . . ?
C6 C5 C4 118.6(5) . . ?
C6 C5 H5 120.7 . . ?
C4 C5 H5 120.7 . . ?
N1 C6 C5 123.5(5) . . ?
N1 C6 C7 113.1(5) . . ?
C5 C6 C7 123.4(5) . . ?
O4 C7 O5 125.8(5) . . ?
O4 C7 C6 118.2(5) . . ?
O5 C7 C6 116.1(5) . . ?
H8A O8 H8B 117.3 . . ?
H9A O9 H9B 115.8 . . ?
H10A O10 H10B 116.9 . . ?

loop_
_geom_bond_atom_site_label_1
_geom_bond_atom_site_label_2
_geom_bond_distance
_geom_bond_site_symmetry_2
_geom_bond_publ_flag
Er1 O2 2.374(4) 2_655 ?
Er1 O2 2.374(4) . ?
Er1 O2 2.374(4) 3_665 ?
Er1 O5 2.381(4) 2_655 ?
Er1 O5 2.381(4) 3_665 ?
Er1 O5 2.381(4) . ?
Er1 N1 2.439(5) 3_665 ?
Er1 N1 2.439(5) 2_655 ?
Er1 N1 2.439(5) . ?
Zn1 O6 2.045(5) 10_655 ?
Zn1 O6 2.045(5) . ?
Zn1 O1 2.097(4) . ?
Zn1 O1 2.097(4) 10_655 ?
Zn1 O7 2.119(5) . ?
Zn1 O7 2.119(5) 10_655 ?
O1 C1 1.242(6) . ?
O2 C1 1.259(6) . ?
O3 C4 1.336(7) . ?
O4 C7 1.231(7) . ?
O5 C7 1.261(7) . ?
O6 H6A 0.8500 . ?
O6 H6B 0.8500 . ?
O7 H7A 0.8499 . ?
O7 H7B 0.8500 . ?
N1 C2 1.334(7) . ?
N1 C6 1.337(6) . ?
C1 C2 1.504(7) . ?
C2 C3 1.365(8) . ?
C3 C4 1.404(8) . ?
C3 H3 0.9300 . ?
C4 C5 1.379(8) . ?
C5 C6 1.366(8) . ?
C5 H5 0.9300 . ?
C6 C7 1.509(8) . ?
O8 H8A 0.8469 . ?
O8 H8B 0.8523 . ?
O9 H9A 0.8527 . ?
O9 H9B 0.8539 . ?
O10 H10A 0.8495 . ?
O10 H10B 0.8507 . ?
O11 H11A 0.9640 . ?

loop_
_geom_torsion_atom_site_label_1
_geom_torsion_atom_site_label_2
_geom_torsion_atom_site_label_3
_geom_torsion_atom_site_label_4
_geom_torsion
_geom_torsion_site_symmetry_1
_geom_torsion_site_symmetry_2
_geom_torsion_site_symmetry_3
_geom_torsion_site_symmetry_4
_geom_torsion_publ_flag
O6 Zn1 O1 C1 -117.4(5) 10_655 . . . ?
O6 Zn1 O1 C1 62.5(5) . . . . ?
O1 Zn1 O1 C1 -97(7) 10_655 . . . ?
O7 Zn1 O1 C1 155.7(4) . . . . ?
O7 Zn1 O1 C1 -24.3(4) 10_655 . . . ?
O2 Er1 O2 C1 -162.3(4) 2_655 . . . ?
O2 Er1 O2 C1 -82.1(5) 3_665 . . . ?
O5 Er1 O2 C1 66.4(4) 2_655 . . . ?
O5 Er1 O2 C1 130.8(4) 3_665 . . . ?
O5 Er1 O2 C1 -5.8(5) . . . . ?
N1 Er1 O2 C1 -114.4(4) 3_665 . . . ?
N1 Er1 O2 C1 131.2(4) 2_655 . . . ?
N1 Er1 O2 C1 -6.9(4) . . . . ?
O2 Er1 O5 C7 122.0(4) 2_655 . . . ?
O2 Er1 O5 C7 -14.5(5) . . . . ?
O2 Er1 O5 C7 57.6(4) 3_665 . . . ?
O5 Er1 O5 C7 -90.8(5) 2_655 . . . ?
O5 Er1 O5 C7 -171.0(4) 3_665 . . . ?
N1 Er1 O5 C7 121.6(4) 3_665 . . . ?
N1 Er1 O5 C7 -121.6(4) 2_655 . . . ?
N1 Er1 O5 C7 -13.4(4) . . . . ?
O2 Er1 N1 C2 39.5(5) 2_655 . . . ?
O2 Er1 N1 C2 4.1(4) . . . . ?
O2 Er1 N1 C2 89.4(4) 3_665 . . . ?
O5 Er1 N1 C2 -90.8(4) 2_655 . . . ?
O5 Er1 N1 C2 -141.6(3) 3_665 . . . ?
O5 Er1 N1 C2 -175.0(4) . . . . ?
N1 Er1 N1 C2 133.4(3) 3_665 . . . ?
N1 Er1 N1 C2 -43.0(5) 2_655 . . . ?
O2 Er1 N1 C6 -139.4(3) 2_655 . . . ?
O2 Er1 N1 C6 -174.8(4) . . . . ?
O2 Er1 N1 C6 -89.5(4) 3_665 . . . ?
O5 Er1 N1 C6 90.2(4) 2_655 . . . ?
O5 Er1 N1 C6 39.5(5) 3_665 . . . ?
O5 Er1 N1 C6 6.1(4) . . . . ?
N1 Er1 N1 C6 -45.5(5) 3_665 . . . ?
N1 Er1 N1 C6 138.1(3) 2_655 . . . ?
Zn1 O1 C1 O2 -1.1(8) . . . . ?
Zn1 O1 C1 C2 178.6(3) . . . . ?
Er1 O2 C1 O1 -171.8(4) . . . . ?
Er1 O2 C1 C2 8.5(6) . . . . ?
C6 N1 C2 C3 -2.4(8) . . . . ?
Er1 N1 C2 C3 178.7(4) . . . . ?
C6 N1 C2 C1 177.1(4) . . . . ?
Er1 N1 C2 C1 -1.9(6) . . . . ?
O1 C1 C2 N1 176.4(5) . . . . ?
O2 C1 C2 N1 -3.9(7) . . . . ?
O1 C1 C2 C3 -4.2(8) . . . . ?
O2 C1 C2 C3 175.5(5) . . . . ?
N1 C2 C3 C4 1.0(8) . . . . ?
C1 C2 C3 C4 -178.3(5) . . . . ?
C2 C3 C4 O3 -177.8(5) . . . . ?
C2 C3 C4 C5 1.0(8) . . . . ?
O3 C4 C5 C6 177.2(5) . . . . ?
C3 C4 C5 C6 -1.6(8) . . . . ?
C2 N1 C6 C5 1.7(8) . . . . ?
Er1 N1 C6 C5 -179.3(4) . . . . ?
C2 N1 C6 C7 -179.2(4) . . . . ?
Er1 N1 C6 C7 -0.2(6) . . . . ?
C4 C5 C6 N1 0.2(8) . . . . ?
C4 C5 C6 C7 -178.7(5) . . . . ?
Er1 O5 C7 O4 -160.6(5) . . . . ?
Er1 O5 C7 C6 18.3(6) . . . . ?
N1 C6 C7 O4 167.8(5) . . . . ?
C5 C6 C7 O4 -13.1(8) . . . . ?
N1 C6 C7 O5 -11.2(7) . . . . ?
C5 C6 C7 O5 167.9(5) . . . . ?
